data_1548268
loop_
_publ_author_name
'Di Wu'
'Lingbing Kong'
'Yongxin Li'
'Rakesh Ganguly'
'Rei Kinjo'

_publ_section_title
;
 1,3,2,5-Diazadiborinine featuring nucleophilic and electrophilic boron
 centres
;
_journal_name_full 'Nature Communications'
_journal_page_first 7340
_journal_paper_doi 10.1038/ncomms8340
_journal_volume 6
_journal_year 2015
_chemical_formula_sum 'C34.5 H39.5 B2 N2 O2.75'
_chemical_formula_weight 547.80
_space_group_crystal_system monoclinic
_space_group_IT_number 14
_space_group_name_Hall '-P 2yn'
_space_group_name_H-M_alt 'P 1 21/n 1'
_symmetry_space_group_name_Hall '-P 2yn'
_symmetry_space_group_name_H-M 'P 1 21/n 1'
_atom_sites_solution_hydrogens geom
_cell_angle_alpha 90
_cell_angle_beta 96.547(4)
_cell_angle_gamma 90
_cell_formula_units_Z 4
_cell_length_a 11.3572(9)
_cell_length_b 9.8183(8)
_cell_length_c 27.031(2)
_cell_measurement_reflns_used 2999
_cell_measurement_temperature 103.(2)
_cell_measurement_theta_max 24.4837
_cell_measurement_theta_min 2.5699
_cell_volume 2994.5(4)
_computing_cell_refinement 'SAINT V8.34A (Bruker AXS Inc., 2013)'
_computing_data_collection 'APEX2 (Bruker AXS Inc., 2014)'
_computing_data_reduction 'SAINT V8.34A (Bruker AXS Inc., 2013)'
_computing_molecular_graphics 'XP (Bruker AXS Inc., 2014)'
_computing_publication_material 'APEX2 (Bruker AXS Inc., 2014)'
_computing_structure_refinement 'SHELXL-2014/6 (Sheldrick, 2014)'
_diffrn_ambient_temperature 103.(2)
_diffrn_detector_area_resol_mean 8.3333
_diffrn_measured_fraction_theta_full 0.996
_diffrn_measured_fraction_theta_max 0.996
_diffrn_measurement_device_type 'CCD area detector'
_diffrn_measurement_method 'phi and omega scans'
_diffrn_radiation_monochromator graphite
_diffrn_radiation_type MoK\a
_diffrn_radiation_wavelength 0.71073
_diffrn_reflns_av_R_equivalents 0.0863
_diffrn_reflns_av_unetI/netI 0.0807
_diffrn_reflns_limit_h_max 14
_diffrn_reflns_limit_h_min -13
_diffrn_reflns_limit_k_max 12
_diffrn_reflns_limit_k_min -12
_diffrn_reflns_limit_l_max 33
_diffrn_reflns_limit_l_min -32
_diffrn_reflns_number 25342
_diffrn_reflns_theta_full 26.05
_diffrn_reflns_theta_max 26.05
_diffrn_reflns_theta_min 1.88
_diffrn_source 'fine-focus sealed tube'
_exptl_absorpt_coefficient_mu 0.075
_exptl_absorpt_correction_T_max 1.00
_exptl_absorpt_correction_T_min 0.69
_exptl_absorpt_correction_type multi-scan
_exptl_absorpt_process_details 'SADABS V2014/4 (Bruker AXS Inc.)'
_exptl_crystal_colour colourless
_exptl_crystal_density_diffrn 1.215
_exptl_crystal_density_method 'not measured'
_exptl_crystal_description plate
_exptl_crystal_F_000 1170
_exptl_crystal_size_max 0.380
_exptl_crystal_size_mid 0.320
_exptl_crystal_size_min 0.040
_refine_diff_density_max 0.553
_refine_diff_density_min -0.441
_refine_ls_extinction_method none
_refine_ls_goodness_of_fit_ref 1.007
_refine_ls_hydrogen_treatment constr
_refine_ls_matrix_type full
_refine_ls_number_parameters 417
_refine_ls_number_reflns 5884
_refine_ls_number_restraints 234
_refine_ls_restrained_S_all 1.020
_refine_ls_R_factor_all 0.1184
_refine_ls_R_factor_gt 0.0689
_refine_ls_shift/su_max 0.000
_refine_ls_shift/su_mean 0.000
_refine_ls_structure_factor_coef Fsqd
_refine_ls_weighting_details 'w=1/[\s^2^(Fo^2^)+(0.1257P)^2^+1.4261P] where P=(Fo^2^+2Fc^2^)/3'
_refine_ls_weighting_scheme calc
_refine_ls_wR_factor_gt 0.1821
_refine_ls_wR_factor_ref 0.2237
_reflns_number_gt 3723
_reflns_number_total 5884
_reflns_threshold_expression 'I > 2\s(I)'
_cod_data_source_file ncomms8340-s5.cif
_cod_data_source_block IV
_cod_original_formula_sum 'C34.50 H39.50 B2 N2 O2.75'
_cod_database_code 1548268

loop_
_space_group_symop_operation_xyz
'x, y, z'
'-x+1/2, y+1/2, -z+1/2'
'-x, -y, -z'
'x-1/2, -y-1/2, z-1/2'

loop_
_atom_site_type_symbol
_atom_site_label
_atom_site_fract_x
_atom_site_fract_y
_atom_site_fract_z
_atom_site_U_iso_or_equiv
_atom_site_adp_type
_atom_site_calc_flag
_atom_site_refinement_flags_adp
_atom_site_refinement_flags_occupancy
_atom_site_refinement_flags_posn
_atom_site_occupancy
_atom_site_disorder_assembly
_atom_site_disorder_group
B B1 0.7741(3) 0.2715(3) 0.12868(11) 0.0190(7) Uani d . . . 1 . .
B B2 0.6180(3) 0.0570(3) 0.13745(11) 0.0194(7) Uani d . . . 1 . .
C C1 0.6581(2) 0.3070(3) 0.15650(10) 0.0197(6) Uani d . . . 1 . .
H H1 0.6452 0.3962 0.1684 0.024 Uiso calc U . R 1 . .
C C2 0.5817(2) 0.2063(3) 0.16195(10) 0.0187(6) Uani d . . . 1 . .
C C3 0.7526(2) 0.0436(3) 0.16416(10) 0.0203(6) Uani d . . . 1 . .
C C4 0.9069(3) -0.0129(4) 0.22042(14) 0.0452(10) Uani d . . . 1 . .
H H4A 0.9658 -0.0843 0.2151 0.054 Uiso calc U . R 1 . .
H H4B 0.9063 0.0006 0.2567 0.054 Uiso calc U . R 1 . .
C C5 0.9377(2) 0.1203(3) 0.19552(10) 0.0250(7) Uani d . . . 1 . .
C C6 0.9499(3) 0.2373(4) 0.23228(12) 0.0452(10) Uani d . . . 1 . .
H H6A 0.9688 0.321 0.2151 0.068 Uiso calc U . R 1 . .
H H6B 1.0137 0.2173 0.2589 0.068 Uiso calc U . R 1 . .
H H6C 0.8753 0.2494 0.2467 0.068 Uiso calc U . R 1 . .
C C7 1.0492(3) 0.1029(4) 0.17025(13) 0.0427(9) Uani d . . . 1 . .
H H7A 1.0343 0.0377 0.1428 0.064 Uiso calc U . R 1 . .
H H7B 1.1133 0.0689 0.1944 0.064 Uiso calc U . R 1 . .
H H7C 1.0722 0.1909 0.1572 0.064 Uiso calc U . R 1 . .
C C8 0.6402(2) 0.1094(3) 0.08260(10) 0.0184(6) Uani d . . . 1 . .
C C9 0.6154(3) 0.1477(3) 0.00029(10) 0.0268(7) Uani d . . . 1 . .
H H9A 0.5486 0.1853 -0.0223 0.032 Uiso calc U . R 1 . .
H H9B 0.6633 0.0879 -0.0191 0.032 Uiso calc U . R 1 . .
C C10 0.6920(2) 0.2630(3) 0.02549(10) 0.0238(7) Uani d . . . 1 . .
C C11 0.6206(3) 0.3933(3) 0.02886(12) 0.0342(8) Uani d . . . 1 . .
H H11A 0.549 0.3735 0.0447 0.051 Uiso calc U . R 1 . .
H H11B 0.5981 0.4294 -0.0047 0.051 Uiso calc U . R 1 . .
H H11C 0.6688 0.4608 0.0488 0.051 Uiso calc U . R 1 . .
C C12 0.8007(3) 0.2863(4) -0.00140(11) 0.0353(8) Uani d . . . 1 . .
H H12A 0.8442 0.3659 0.0128 0.053 Uiso calc U . R 1 . .
H H12B 0.7759 0.3021 -0.0369 0.053 Uiso calc U . R 1 . .
H H12C 0.852 0.2059 0.0025 0.053 Uiso calc U . R 1 . .
C C13 0.8668(2) 0.3918(3) 0.12226(10) 0.0205(6) Uani d . . . 1 . .
C C14 0.9678(2) 0.3748(3) 0.09760(11) 0.0242(7) Uani d . . . 1 . .
H H14 0.9829 0.2878 0.0843 0.029 Uiso calc U . R 1 . .
C C15 1.0465(3) 0.4799(3) 0.09183(11) 0.0296(7) Uani d . . . 1 . .
H H15 1.1141 0.4645 0.0748 0.036 Uiso calc U . R 1 . .
C C16 1.0263(3) 0.6073(4) 0.11094(12) 0.0343(8) Uani d . . . 1 . .
H H16 1.0793 0.6802 0.1067 0.041 Uiso calc U . R 1 . .
C C17 0.9287(3) 0.6281(3) 0.13625(13) 0.0355(8) Uani d . . . 1 . .
H H17 0.9154 0.7149 0.1502 0.043 Uiso calc U . R 1 . .
C C18 0.8504(3) 0.5222(3) 0.14125(11) 0.0268(7) Uani d . . . 1 . .
H H18 0.783 0.5386 0.1582 0.032 Uiso calc U . R 1 . .
C C19 0.5348(2) -0.0742(3) 0.13651(9) 0.0190(6) Uani d . . . 1 . .
C C20 0.4119(3) -0.0659(3) 0.13783(10) 0.0249(7) Uani d . . . 1 . .
H H20 0.3771 0.0209 0.1417 0.03 Uiso calc U . R 1 . .
C C21 0.3396(3) -0.1797(3) 0.13368(10) 0.0272(7) Uani d . . . 1 . .
H H21 0.2568 -0.1699 0.135 0.033 Uiso calc U . R 1 . .
C C22 0.3871(3) -0.3078(3) 0.12762(11) 0.0271(7) Uani d . . . 1 . .
H H22 0.3375 -0.386 0.1247 0.032 Uiso calc U . R 1 . .
C C23 0.5079(3) -0.3200(3) 0.12587(11) 0.0300(7) Uani d . . . 1 . .
H H23 0.5418 -0.407 0.1215 0.036 Uiso calc U . R 1 . .
C C24 0.5796(3) -0.2053(3) 0.13044(10) 0.0251(7) Uani d . . . 1 . .
H H24 0.6624 -0.2161 0.1294 0.03 Uiso calc U . R 1 . .
C C25 0.4765(2) 0.2302(3) 0.18899(10) 0.0204(6) Uani d . . . 1 . .
C C26 0.3973(3) 0.3343(3) 0.17390(12) 0.0276(7) Uani d . . . 1 . .
H H26 0.4076 0.3841 0.1446 0.033 Uiso calc U . R 1 . .
C C27 0.3041(3) 0.3674(4) 0.20040(13) 0.0379(8) Uani d . . . 1 . .
H H27 0.2516 0.4392 0.1893 0.045 Uiso calc U . R 1 . .
C C28 0.2875(3) 0.2964(4) 0.24279(13) 0.0398(9) Uani d . . . 1 . .
H H28 0.2244 0.3196 0.2614 0.048 Uiso calc U . R 1 . .
C C29 0.3633(3) 0.1914(4) 0.25804(12) 0.0377(9) Uani d . . . 1 . .
H H29 0.3515 0.1417 0.2872 0.045 Uiso calc U . R 1 . .
C C30 0.4577(3) 0.1566(3) 0.23133(11) 0.0289(7) Uani d . . . 1 . .
H H30 0.5086 0.0829 0.2421 0.035 Uiso calc U . R 1 . .
O O3 0.1345(6) 0.1062(6) 0.0291(2) 0.0919(14) Uani d U P . 0.75 A 1
C C31 0.2340(7) 0.1808(8) 0.0582(3) 0.0754(18) Uani d U P . 0.75 A 1
H H31A 0.2064 0.2221 0.0883 0.09 Uiso calc U P R 0.75 A 1
H H31B 0.2994 0.1168 0.069 0.09 Uiso calc U P R 0.75 A 1
C C32 0.2746(7) 0.2835(8) 0.0276(3) 0.0823(18) Uani d U P . 0.75 A 1
H H32A 0.2579 0.375 0.0406 0.099 Uiso calc U P R 0.75 A 1
H H32B 0.361 0.2749 0.0262 0.099 Uiso calc U P R 0.75 A 1
C C34 0.1374(7) 0.1476(7) -0.0221(3) 0.0761(16) Uani d U P . 0.75 A 1
H H34A 0.1698 0.0741 -0.0417 0.091 Uiso calc U P R 0.75 A 1
H H34B 0.0571 0.1716 -0.0378 0.091 Uiso calc U P R 0.75 A 1
C C33 0.2134(7) 0.2638(8) -0.0187(2) 0.0853(18) Uani d U P . 0.75 A 1
H H33A 0.2711 0.2539 -0.0433 0.102 Uiso calc U P R 0.75 A 1
H H33B 0.1651 0.3458 -0.0279 0.102 Uiso calc U P R 0.75 A 1
C C31A 0.1986(18) 0.139(2) 0.0556(5) 0.075(3) Uani d U P G 0.25 B 2
H H31C 0.198 0.1402 0.0907 0.09 Uiso calc U P R 0.25 B 2
C C32A 0.2849(14) 0.2105(16) 0.0339(5) 0.077(3) Uani d U P G 0.25 B 2
H H32C 0.3433 0.2608 0.0541 0.092 Uiso calc U P R 0.25 B 2
C C33A 0.2856(12) 0.2085(15) -0.0175(5) 0.078(3) Uani d U P G 0.25 B 2
H H33C 0.3446 0.2575 -0.0324 0.093 Uiso calc U P R 0.25 B 2
C C34A 0.2001(13) 0.1348(16) -0.0472(4) 0.076(3) Uani d U P G 0.25 B 2
H H34C 0.2006 0.1335 -0.0823 0.091 Uiso calc U P R 0.25 B 2
C C35A 0.1137(13) 0.0632(16) -0.0254(6) 0.084(3) Uani d U P G 0.25 B 2
H H35A 0.0553 0.0128 -0.0457 0.1 Uiso calc U P R 0.25 B 2
C C36A 0.1130(15) 0.065(2) 0.0259(6) 0.088(3) Uani d U P G 0.25 B 2
H H36A 0.054 0.0162 0.0408 0.106 Uiso calc U P R 0.25 B 2
N N1 0.82935(19) 0.1389(2) 0.15856(8) 0.0206(5) Uani d . . . 1 . .
N N2 0.71768(19) 0.2035(2) 0.07671(8) 0.0174(5) Uani d . . . 1 . .
O O1 0.78925(17) -0.0526(2) 0.19737(7) 0.0280(5) Uani d . . . 1 . .
O O2 0.57179(17) 0.0725(2) 0.04127(7) 0.0234(5) Uani d . . . 1 . .

loop_
_atom_site_aniso_label
_atom_site_aniso_U_11
_atom_site_aniso_U_22
_atom_site_aniso_U_33
_atom_site_aniso_U_12
_atom_site_aniso_U_13
_atom_site_aniso_U_23
B1 0.0229(16) 0.0181(17) 0.0148(15) 0.0004(14) -0.0024(12) 0.0012(13)
B2 0.0208(15) 0.0204(17) 0.0164(15) -0.0006(13) -0.0010(12) 0.0018(13)
C1 0.0256(14) 0.0182(15) 0.0148(13) 0.0018(12) 0.0008(11) 0.0011(11)
C2 0.0198(13) 0.0215(15) 0.0145(13) 0.0011(12) 0.0000(11) 0.0009(11)
C3 0.0255(15) 0.0180(15) 0.0165(14) 0.0045(12) -0.0011(11) 0.0016(11)
C4 0.0289(17) 0.052(2) 0.050(2) -0.0095(17) -0.0161(15) 0.0263(19)
C5 0.0243(15) 0.0308(17) 0.0178(14) 0.0016(13) -0.0061(12) 0.0072(13)
C6 0.055(2) 0.050(2) 0.0255(18) 0.0116(19) -0.0178(16) -0.0071(16)
C7 0.0278(17) 0.061(3) 0.039(2) 0.0145(17) 0.0000(15) 0.0146(18)
C8 0.0190(13) 0.0159(15) 0.0196(14) 0.0026(12) -0.0003(11) -0.0018(11)
C9 0.0324(16) 0.0337(18) 0.0135(14) -0.0057(14) -0.0011(12) 0.0024(13)
C10 0.0253(15) 0.0303(17) 0.0146(14) -0.0038(13) -0.0028(11) 0.0048(12)
C11 0.0409(18) 0.0297(19) 0.0294(17) 0.0027(15) -0.0068(14) 0.0080(14)
C12 0.0341(17) 0.056(2) 0.0151(15) -0.0117(17) 0.0005(13) 0.0034(15)
C13 0.0198(13) 0.0253(16) 0.0151(13) -0.0004(12) -0.0043(11) 0.0030(12)
C14 0.0229(14) 0.0266(17) 0.0221(15) -0.0024(13) -0.0010(12) 0.0008(13)
C15 0.0211(15) 0.040(2) 0.0271(16) -0.0038(14) 0.0015(12) 0.0069(15)
C16 0.0269(16) 0.034(2) 0.0407(19) -0.0154(15) -0.0007(14) 0.0046(16)
C17 0.0338(17) 0.0265(18) 0.046(2) -0.0101(15) 0.0021(15) -0.0095(16)
C18 0.0244(15) 0.0306(18) 0.0257(16) -0.0035(13) 0.0030(12) -0.0049(13)
C19 0.0268(14) 0.0211(15) 0.0085(12) -0.0010(12) -0.0002(11) 0.0015(11)
C20 0.0309(16) 0.0228(16) 0.0202(15) 0.0001(13) -0.0002(12) -0.0033(12)
C21 0.0262(15) 0.0344(19) 0.0200(15) -0.0080(14) -0.0020(12) -0.0004(13)
C22 0.0351(17) 0.0232(17) 0.0213(15) -0.0092(14) -0.0039(13) 0.0048(13)
C23 0.0416(18) 0.0187(16) 0.0278(17) 0.0005(14) -0.0038(14) 0.0008(13)
C24 0.0277(15) 0.0228(16) 0.0240(16) 0.0020(13) -0.0006(12) 0.0018(13)
C25 0.0225(14) 0.0201(15) 0.0186(14) -0.0091(12) 0.0023(11) -0.0049(12)
C26 0.0253(15) 0.0300(18) 0.0277(16) -0.0019(14) 0.0047(13) -0.0016(13)
C27 0.0267(16) 0.044(2) 0.044(2) -0.0006(16) 0.0073(15) -0.0065(17)
C28 0.0225(16) 0.061(3) 0.0369(19) -0.0089(17) 0.0074(14) -0.0166(18)
C29 0.0419(19) 0.055(2) 0.0177(16) -0.0267(18) 0.0117(14) -0.0062(15)
C30 0.0350(17) 0.0302(18) 0.0207(15) -0.0106(14) -0.0001(13) -0.0021(13)
O3 0.111(3) 0.079(3) 0.087(3) -0.031(3) 0.018(3) 0.003(2)
C31 0.087(4) 0.075(4) 0.063(3) 0.016(3) 0.002(3) 0.004(3)
C32 0.083(3) 0.103(4) 0.061(3) -0.033(3) 0.004(3) 0.012(3)
C34 0.089(3) 0.074(3) 0.066(3) -0.015(3) 0.011(3) 0.010(3)
C33 0.105(4) 0.095(4) 0.052(3) -0.035(3) -0.007(3) 0.010(3)
C31A 0.077(5) 0.079(5) 0.069(4) -0.010(4) 0.010(4) 0.007(4)
C32A 0.087(4) 0.075(4) 0.068(4) -0.015(4) 0.008(4) 0.008(4)
C33A 0.090(5) 0.081(5) 0.062(4) -0.017(4) 0.009(4) 0.009(4)
C34A 0.086(5) 0.074(5) 0.067(5) -0.022(5) 0.007(4) 0.019(5)
C35A 0.087(5) 0.080(5) 0.087(5) -0.017(5) 0.018(5) 0.005(5)
C36A 0.095(5) 0.083(5) 0.086(4) -0.015(4) 0.011(4) 0.006(4)
N1 0.0215(12) 0.0230(13) 0.0161(12) -0.0002(10) -0.0028(9) 0.0027(10)
N2 0.0208(11) 0.0179(12) 0.0129(11) 0.0006(10) -0.0003(9) 0.0015(9)
O1 0.0276(11) 0.0287(12) 0.0258(11) 0.0002(9) -0.0056(9) 0.0101(9)
O2 0.0274(11) 0.0287(12) 0.0124(9) -0.0068(9) -0.0041(8) 0.0000(8)

loop_
_atom_type_symbol
_atom_type_description
_atom_type_scat_dispersion_real
_atom_type_scat_dispersion_imag
_atom_type_scat_source
C C 0.0033 0.0016 'International Tables Vol C Tables 4.2.6.8 and 6.1.1.4'
H H 0.0000 0.0000 'International Tables Vol C Tables 4.2.6.8 and 6.1.1.4'
B B 0.0013 0.0007 'International Tables Vol C Tables 4.2.6.8 and 6.1.1.4'
N N 0.0061 0.0033 'International Tables Vol C Tables 4.2.6.8 and 6.1.1.4'
O O 0.0106 0.0060 'International Tables Vol C Tables 4.2.6.8 and 6.1.1.4'

loop_
_geom_angle_atom_site_label_1
_geom_angle_atom_site_label_2
_geom_angle_atom_site_label_3
_geom_angle_site_symmetry_1
_geom_angle_site_symmetry_3
_geom_angle
C13 B1 N2 . . 114.2(2)
C13 B1 N1 . . 115.1(2)
N2 B1 N1 . . 101.1(2)
C13 B1 C1 . . 117.9(2)
N2 B1 C1 . . 103.2(2)
N1 B1 C1 . . 103.3(2)
C19 B2 C8 . . 113.4(2)
C19 B2 C3 . . 117.9(2)
C8 B2 C3 . . 101.3(2)
C19 B2 C2 . . 122.7(2)
C8 B2 C2 . . 98.9(2)
C3 B2 C2 . . 99.0(2)
C2 C1 B1 . . 117.6(3)
C1 C2 C25 . . 120.4(3)
C1 C2 B2 . . 114.3(2)
C25 C2 B2 . . 125.3(2)
N1 C3 O1 . . 115.2(2)
N1 C3 B2 . . 120.1(2)
O1 C3 B2 . . 124.2(2)
O1 C4 C5 . . 106.5(2)
N1 C5 C6 . . 110.5(2)
N1 C5 C7 . . 112.1(2)
C6 C5 C7 . . 111.2(3)
N1 C5 C4 . . 100.7(2)
C6 C5 C4 . . 111.6(3)
C7 C5 C4 . . 110.3(3)
N2 C8 O2 . . 115.4(2)
N2 C8 B2 . . 121.2(2)
O2 C8 B2 . . 123.0(2)
O2 C9 C10 . . 105.0(2)
N2 C10 C12 . . 114.6(2)
N2 C10 C11 . . 108.7(2)
C12 C10 C11 . . 111.7(3)
N2 C10 C9 . . 99.4(2)
C12 C10 C9 . . 110.4(2)
C11 C10 C9 . . 111.5(2)
C18 C13 C14 . . 115.7(3)
C18 C13 B1 . . 121.1(2)
C14 C13 B1 . . 123.2(3)
C15 C14 C13 . . 122.6(3)
C16 C15 C14 . . 119.7(3)
C15 C16 C17 . . 119.7(3)
C16 C17 C18 . . 119.8(3)
C17 C18 C13 . . 122.5(3)
C24 C19 C20 . . 115.6(3)
C24 C19 B2 . . 121.4(2)
C20 C19 B2 . . 122.8(3)
C21 C20 C19 . . 122.3(3)
C20 C21 C22 . . 120.5(3)
C23 C22 C21 . . 118.9(3)
C22 C23 C24 . . 120.1(3)
C23 C24 C19 . . 122.7(3)
C30 C25 C26 . . 117.9(3)
C30 C25 C2 . . 122.0(3)
C26 C25 C2 . . 120.0(3)
C27 C26 C25 . . 121.9(3)
C28 C27 C26 . . 120.0(3)
C27 C28 C29 . . 119.3(3)
C28 C29 C30 . . 121.2(3)
C25 C30 C29 . . 119.7(3)
C34 O3 C31 . . 105.6(5)
C32 C31 O3 . . 108.6(6)
C33 C32 C31 . . 105.5(6)
C33 C34 O3 . . 104.1(6)
C32 C33 C34 . . 114.2(6)
C32A C31A C36A . . 120.0
C31A C32A C33A . . 120.0
C32A C33A C34A . . 120.0
C33A C34A C35A . . 120.0
C36A C35A C34A . . 120.0
C35A C36A C31A . . 120.0
C3 N1 C5 . . 110.1(2)
C3 N1 B1 . . 114.2(2)
C5 N1 B1 . . 132.0(2)
C8 N2 C10 . . 109.1(2)
C8 N2 B1 . . 113.2(2)
C10 N2 B1 . . 131.0(2)
C3 O1 C4 . . 107.3(2)
C8 O2 C9 . . 106.3(2)

loop_
_geom_bond_atom_site_label_1
_geom_bond_atom_site_label_2
_geom_bond_site_symmetry_2
_geom_bond_distance
B1 C13 . 1.604(4)
B1 N2 . 1.620(4)
B1 N1 . 1.621(4)
B1 C1 . 1.628(4)
B2 C19 . 1.595(4)
B2 C8 . 1.616(4)
B2 C3 . 1.621(4)
B2 C2 . 1.680(4)
C1 C2 . 1.334(4)
C2 C25 . 1.488(4)
C3 N1 . 1.299(4)
C3 O1 . 1.336(3)
C4 O1 . 1.461(4)
C4 C5 . 1.529(4)
C5 N1 . 1.505(3)
C5 C6 . 1.515(4)
C5 C7 . 1.516(4)
C8 N2 . 1.299(3)
C8 O2 . 1.336(3)
C9 O2 . 1.464(3)
C9 C10 . 1.538(4)
C10 N2 . 1.500(3)
C10 C12 . 1.520(4)
C10 C11 . 1.523(4)
C13 C18 . 1.400(4)
C13 C14 . 1.400(4)
C14 C15 . 1.386(4)
C15 C16 . 1.383(5)
C16 C17 . 1.383(4)
C17 C18 . 1.385(4)
C19 C24 . 1.401(4)
C19 C20 . 1.403(4)
C20 C21 . 1.383(4)
C21 C22 . 1.386(4)
C22 C23 . 1.383(4)
C23 C24 . 1.387(4)
C25 C30 . 1.391(4)
C25 C26 . 1.392(4)
C26 C27 . 1.382(4)
C27 C28 . 1.372(5)
C28 C29 . 1.376(5)
C29 C30 . 1.401(4)
O3 C34 . 1.446(8)
O3 C31 . 1.494(9)
C31 C32 . 1.414(9)
C32 C33 . 1.376(9)
C34 C33 . 1.427(9)
C31A C32A . 1.39
C31A C36A . 1.39
C32A C33A . 1.39
C33A C34A . 1.39
C34A C35A . 1.39
C35A C36A . 1.39
